data_7219150
loop_
_publ_author_name
'Liu, Qing-Xiang'
'Zhao, Zhi-Xiang'
'Zhao, Xiao-Jun'
'Wei, Qing'
'Chen, Ai-Hui'
'Li, Hui-Long'
'Wang, Xiu-Guang'

_publ_section_title
;
 Structures of NHC Hg(ii) and Ag(i) complexes and selective recognition of
 nitrate anion
;
_journal_issue 6
_journal_name_full CrystEngComm
_journal_page_first 1358
_journal_paper_doi 10.1039/C4CE01519C
_journal_volume 17
_journal_year 2015
_chemical_formula_sum 'C43 H40 Cl2 Hg N6 O3'
_chemical_formula_weight 960.30
_chemical_name_systematic ?
_space_group_IT_number 92
_symmetry_cell_setting tetragonal
_symmetry_space_group_name_Hall 'P 4abw 2nw'
_symmetry_space_group_name_H-M 'P 41 21 2'
_atom_sites_solution_hydrogens geom
_atom_sites_solution_primary direct
_atom_sites_solution_secondary difmap
_audit_creation_method SHELXL-97
_audit_update_record
;
2014-07-04 deposited with the CCDC.
2014-12-22 downloaded from the CCDC.
;
_cell_angle_alpha 90.00
_cell_angle_beta 90.00
_cell_angle_gamma 90.00
_cell_formula_units_Z 4
_cell_length_a 14.5037(6)
_cell_length_b 14.5037(6)
_cell_length_c 18.1126(10)
_cell_measurement_reflns_used 9954
_cell_measurement_temperature 173(2)
_cell_measurement_theta_max 28.39
_cell_measurement_theta_min 2.28
_cell_volume 3810.1(3)
_computing_cell_refinement 'Bruker SAINT'
_computing_data_collection 'Bruker APEX2'
_computing_data_reduction 'Bruker SAINT'
_computing_molecular_graphics 'Bruker SHELXTL'
_computing_publication_material 'Bruker SHELXTL'
_computing_structure_refinement 'SHELXL-97 (Sheldrick, 1997)'
_computing_structure_solution 'SHELXS-97 (Sheldrick, 1990)'
_diffrn_ambient_temperature 173(2)
_diffrn_measured_fraction_theta_full 0.994
_diffrn_measured_fraction_theta_max 0.994
_diffrn_measurement_device_type 'Bruker APEX-II CCD'
_diffrn_measurement_method '\f and \w scans'
_diffrn_radiation_monochromator graphite
_diffrn_radiation_source 'fine-focus sealed tube'
_diffrn_radiation_type MoK\a
_diffrn_radiation_wavelength 0.71073
_diffrn_reflns_av_R_equivalents 0.0856
_diffrn_reflns_av_sigmaI/netI 0.0430
_diffrn_reflns_limit_h_max 17
_diffrn_reflns_limit_h_min -17
_diffrn_reflns_limit_k_max 16
_diffrn_reflns_limit_k_min -17
_diffrn_reflns_limit_l_max 21
_diffrn_reflns_limit_l_min -17
_diffrn_reflns_number 19292
_diffrn_reflns_theta_full 25.00
_diffrn_reflns_theta_max 25.00
_diffrn_reflns_theta_min 1.99
_diffrn_standards_number 0
_exptl_absorpt_coefficient_mu 4.230
_exptl_absorpt_correction_T_max 0.6093
_exptl_absorpt_correction_T_min 0.5695
_exptl_absorpt_correction_type multi-scan
_exptl_absorpt_process_details sadabs
_exptl_crystal_colour yellow
_exptl_crystal_density_diffrn 1.674
_exptl_crystal_density_meas ?
_exptl_crystal_density_method 'not measured'
_exptl_crystal_description block
_exptl_crystal_F_000 1912
_exptl_crystal_size_max 0.15
_exptl_crystal_size_mid 0.14
_exptl_crystal_size_min 0.13
_refine_diff_density_max 1.073
_refine_diff_density_min -1.245
_refine_diff_density_rms 0.076
_refine_ls_abs_structure_details 'Flack H D (1983), Acta Cryst. A39, 876-881'
_refine_ls_abs_structure_Flack -0.010(6)
_refine_ls_extinction_method none
_refine_ls_goodness_of_fit_ref 1.004
_refine_ls_hydrogen_treatment constr
_refine_ls_matrix_type full
_refine_ls_number_parameters 250
_refine_ls_number_reflns 3337
_refine_ls_number_restraints 0
_refine_ls_restrained_S_all 1.004
_refine_ls_R_factor_all 0.0235
_refine_ls_R_factor_gt 0.0220
_refine_ls_shift/su_max 0.000
_refine_ls_shift/su_mean 0.000
_refine_ls_structure_factor_coef Fsqd
_refine_ls_weighting_details 'calc w=1/[\s^2^(Fo^2^)+(0.0245P)^2^+1.2312P] where P=(Fo^2^+2Fc^2^)/3'
_refine_ls_weighting_scheme calc
_refine_ls_wR_factor_gt 0.0545
_refine_ls_wR_factor_ref 0.0556
_reflns_number_gt 3203
_reflns_number_total 3337
_reflns_threshold_expression >2sigma(I)
_cod_data_source_file c4ce01519c2.cif
_cod_data_source_block n110610c
_cod_depositor_comments
;
The following automatic conversions were performed:

'_symmetry_cell_setting' value 'Tetragonal' changed to 'tetragonal'
according to
/usr/data/users/saulius/crontab/automatic-downloads/rss-feeds/RSC/lib/dictionaries/cif_core.dic
dictionary named 'cif_core.dic' version 2.4.2 from 2011-04-26.

Automatic conversion script
Id: cif_fix_values 2935 2014-11-11 08:27:57Z andrius 

The following automatic conversions were performed:

'_exptl_crystal_density_meas' value 'none' was changed to '?' - the
value is perceived as not measured.

Automatic conversion script
Id: cif_fix_values 3008 2015-01-20 13:52:24Z robertas 

 Adding full bibliography for 7219144--7219151.cif.
;
_cod_original_sg_symbol_H-M P4(1)2(1)2
_cod_database_code 7219150

loop_
_symmetry_equiv_pos_as_xyz
'x, y, z'
'-x, -y, z+1/2'
'-y+1/2, x+1/2, z+1/4'
'y+1/2, -x+1/2, z+3/4'
'-x+1/2, y+1/2, -z+1/4'
'x+1/2, -y+1/2, -z+3/4'
'y, x, -z'
'-y, -x, -z+1/2'

loop_
_atom_site_label
_atom_site_type_symbol
_atom_site_fract_x
_atom_site_fract_y
_atom_site_fract_z
_atom_site_U_iso_or_equiv
_atom_site_adp_type
_atom_site_occupancy
_atom_site_symmetry_multiplicity
_atom_site_calc_flag
_atom_site_refinement_flags
Hg1 Hg 0.027751(9) 0.027751(9) 0.0000 0.01880(7) Uani 1 2 d S
Cl1 Cl 0.01495(8) -0.14402(6) 0.06546(5) 0.0301(2) Uani 1 1 d .
O1 O 0.2305(2) 0.1163(2) 0.07083(14) 0.0345(7) Uani 1 1 d .
O2 O 0.8138(2) 0.8138(2) 0.0000 0.084(2) Uani 1 2 d S
H2 H 0.8625 0.8082 0.0257 0.126 Uiso 1 1 d R
N1 N -0.0567(2) 0.1580(2) 0.11867(15) 0.0188(7) Uani 1 1 d .
N2 N 0.05889(19) 0.0814(2) 0.16347(15) 0.0172(7) Uani 1 1 d .
N3 N -0.0462(3) 0.3348(2) 0.06150(18) 0.0340(9) Uani 1 1 d .
C1 C -0.1064(3) 0.2782(3) 0.0299(2) 0.0205(8) Uani 1 1 d .
C3 C -0.0300(3) 0.4151(3) 0.0269(2) 0.0360(11) Uani 1 1 d .
H3 H 0.0125 0.4566 0.0490 0.043 Uiso 1 1 calc R
C4 C -0.0705(3) 0.4410(3) -0.0376(2) 0.0327(11) Uani 1 1 d .
H4 H -0.0559 0.4982 -0.0604 0.039 Uiso 1 1 calc R
C5 C -0.1330(4) 0.3816(3) -0.0684(2) 0.0393(12) Uani 1 1 d .
H5 H -0.1640 0.3978 -0.1127 0.047 Uiso 1 1 calc R
C6 C -0.1504(3) 0.2986(3) -0.0351(2) 0.0323(10) Uani 1 1 d .
H6 H -0.1923 0.2560 -0.0567 0.039 Uiso 1 1 calc R
C7 C -0.1293(3) 0.1907(3) 0.0700(2) 0.0219(8) Uani 1 1 d .
H7A H -0.1859 0.2008 0.0995 0.026 Uiso 1 1 calc R
H7B H -0.1430 0.1421 0.0332 0.026 Uiso 1 1 calc R
C8 C -0.0466(3) 0.1872(3) 0.19194(19) 0.0190(8) Uani 1 1 d .
C9 C 0.0273(3) 0.1375(3) 0.22051(18) 0.0186(7) Uani 1 1 d .
C10 C 0.0548(3) 0.1477(3) 0.2941(2) 0.0264(10) Uani 1 1 d .
H10 H 0.1038 0.1127 0.3146 0.032 Uiso 1 1 calc R
C11 C 0.0063(3) 0.2116(3) 0.3351(2) 0.0312(10) Uani 1 1 d .
H11 H 0.0232 0.2213 0.3852 0.037 Uiso 1 1 calc R
C12 C -0.0659(3) 0.2620(3) 0.3059(2) 0.0296(10) Uani 1 1 d .
H12 H -0.0967 0.3056 0.3363 0.035 Uiso 1 1 calc R
C13 C -0.0949(3) 0.2506(3) 0.2331(2) 0.0260(9) Uani 1 1 d .
H13 H -0.1450 0.2846 0.2131 0.031 Uiso 1 1 calc R
C14 C 0.0068(2) 0.0946(2) 0.10258(18) 0.0167(8) Uani 1 1 d .
C15 C 0.1344(3) 0.0140(3) 0.1711(2) 0.0217(8) Uani 1 1 d .
H15A H 0.1408 -0.0204 0.1242 0.026 Uiso 1 1 calc R
H15B H 0.1179 -0.0308 0.2101 0.026 Uiso 1 1 calc R
C16 C 0.2261(3) 0.0572(3) 0.1902(2) 0.0199(8) Uani 1 1 d .
C17 C 0.2735(3) 0.1097(3) 0.1386(2) 0.0239(9) Uani 1 1 d .
C18 C 0.3576(3) 0.1489(3) 0.1562(2) 0.0294(9) Uani 1 1 d .
H18 H 0.3898 0.1849 0.1208 0.035 Uiso 1 1 calc R
C19 C 0.3944(3) 0.1351(3) 0.2255(3) 0.0322(11) Uani 1 1 d .
H19 H 0.4515 0.1632 0.2381 0.039 Uiso 1 1 calc R
C20 C 0.3495(3) 0.0811(3) 0.2770(2) 0.0303(10) Uani 1 1 d .
H20 H 0.3763 0.0703 0.3241 0.036 Uiso 1 1 calc R
C21 C 0.2651(3) 0.0431(3) 0.2591(2) 0.0263(9) Uani 1 1 d .
H21 H 0.2334 0.0067 0.2945 0.032 Uiso 1 1 calc R
C22 C 0.2760(3) 0.1558(3) 0.0095(2) 0.0337(10) Uani 1 1 d .
H22A H 0.2563 0.1231 -0.0358 0.040 Uiso 1 1 calc R
H22B H 0.3432 0.1463 0.0152 0.040 Uiso 1 1 calc R
C23 C 0.2575(3) 0.2575(3) 0.0000 0.0414(15) Uani 1 2 d S
H23A H 0.2805 0.2913 0.0438 0.050 Uiso 0.50 1 calc PR
H23B H 0.2913 0.2805 -0.0438 0.050 Uiso 0.50 1 calc PR

loop_
_atom_site_aniso_label
_atom_site_aniso_U_11
_atom_site_aniso_U_22
_atom_site_aniso_U_33
_atom_site_aniso_U_23
_atom_site_aniso_U_13
_atom_site_aniso_U_12
Hg1 0.02195(8) 0.02195(8) 0.01249(10) -0.00245(6) 0.00245(6) -0.00255(7)
Cl1 0.0427(6) 0.0213(4) 0.0263(5) 0.0024(4) 0.0129(5) -0.0032(4)
O1 0.0270(15) 0.055(2) 0.0211(14) 0.0109(15) 0.0037(13) -0.0020(14)
O2 0.061(2) 0.061(2) 0.128(5) 0.009(4) -0.009(4) -0.038(3)
N1 0.0209(16) 0.0231(17) 0.0126(14) -0.0004(14) 0.0008(13) 0.0006(12)
N2 0.0182(15) 0.0199(15) 0.0133(13) 0.0007(13) 0.0002(12) 0.0020(13)
N3 0.048(2) 0.0306(19) 0.0231(17) 0.0079(16) -0.0175(18) -0.0118(17)
C1 0.0193(19) 0.024(2) 0.0182(17) -0.0012(17) -0.0021(16) 0.0046(16)
C3 0.044(3) 0.033(2) 0.031(2) 0.002(2) -0.013(2) -0.011(2)
C4 0.040(3) 0.031(2) 0.027(2) 0.0094(19) -0.004(2) -0.001(2)
C5 0.050(3) 0.041(3) 0.027(2) 0.009(2) -0.014(2) -0.006(2)
C6 0.040(3) 0.032(2) 0.025(2) 0.003(2) -0.014(2) -0.007(2)
C7 0.021(2) 0.024(2) 0.0206(18) -0.0010(17) -0.0015(17) 0.0022(15)
C8 0.022(2) 0.0219(19) 0.0130(16) -0.0029(16) -0.0004(16) -0.0010(16)
C9 0.0205(18) 0.0213(18) 0.0140(15) 0.0023(15) 0.0009(16) -0.0001(16)
C10 0.031(2) 0.032(2) 0.0169(18) 0.0031(18) -0.0008(17) -0.0027(18)
C11 0.043(3) 0.034(2) 0.0162(19) -0.0028(18) -0.0009(19) -0.003(2)
C12 0.037(2) 0.029(2) 0.0225(19) -0.0103(19) 0.008(2) -0.0028(19)
C13 0.025(2) 0.026(2) 0.027(2) -0.0002(17) 0.0063(18) 0.0021(17)
C14 0.0185(18) 0.0151(16) 0.0165(16) 0.0001(14) 0.0036(14) -0.0022(15)
C15 0.0261(19) 0.0215(19) 0.0175(17) 0.0038(17) 0.0020(16) 0.0042(16)
C16 0.022(2) 0.020(2) 0.0180(18) 0.0016(17) 0.0000(17) 0.0037(15)
C17 0.021(2) 0.024(2) 0.026(2) -0.0020(17) 0.0010(18) 0.0037(16)
C18 0.029(2) 0.027(2) 0.032(2) 0.002(2) 0.004(2) 0.0010(18)
C19 0.027(2) 0.023(2) 0.047(3) -0.012(2) -0.004(2) -0.0012(19)
C20 0.037(2) 0.029(2) 0.024(2) -0.0080(19) -0.010(2) 0.008(2)
C21 0.028(2) 0.026(2) 0.024(2) 0.0074(19) 0.0036(19) 0.0074(17)
C22 0.033(2) 0.043(3) 0.026(2) 0.008(2) 0.001(2) -0.003(2)
C23 0.044(2) 0.044(2) 0.036(3) 0.005(3) -0.005(3) -0.007(3)

loop_
_atom_type_symbol
_atom_type_description
_atom_type_scat_dispersion_real
_atom_type_scat_dispersion_imag
_atom_type_scat_source
C C 0.0033 0.0016 'International Tables Vol C Tables 4.2.6.8 and 6.1.1.4'
H H 0.0000 0.0000 'International Tables Vol C Tables 4.2.6.8 and 6.1.1.4'
N N 0.0061 0.0033 'International Tables Vol C Tables 4.2.6.8 and 6.1.1.4'
O O 0.0106 0.0060 'International Tables Vol C Tables 4.2.6.8 and 6.1.1.4'
Cl Cl 0.1484 0.1585 'International Tables Vol C Tables 4.2.6.8 and 6.1.1.4'
Hg Hg -2.3894 9.2266 'International Tables Vol C Tables 4.2.6.8 and 6.1.1.4'

loop_
_geom_angle_atom_site_label_1
_geom_angle_atom_site_label_2
_geom_angle_atom_site_label_3
_geom_angle
_geom_angle_site_symmetry_1
_geom_angle_site_symmetry_3
C14 Hg1 C14 154.31(18) 7 .
C14 Hg1 Cl1 91.52(9) 7 7
C14 Hg1 Cl1 106.13(10) . 7
C14 Hg1 Cl1 106.13(10) 7 .
C14 Hg1 Cl1 91.52(9) . .
Cl1 Hg1 Cl1 93.60(5) 7 .
C17 O1 C22 121.1(3) . .
C14 N1 C8 110.1(3) . .
C14 N1 C7 126.4(3) . .
C8 N1 C7 123.5(3) . .
C14 N2 C9 109.8(3) . .
C14 N2 C15 125.9(3) . .
C9 N2 C15 124.2(3) . .
C1 N3 C3 116.7(3) . .
N3 C1 C6 122.8(4) . .
N3 C1 C7 117.4(3) . .
C6 C1 C7 119.7(4) . .
N3 C3 C4 124.4(4) . .
N3 C3 H3 117.8 . .
C4 C3 H3 117.8 . .
C3 C4 C5 117.5(4) . .
C3 C4 H4 121.2 . .
C5 C4 H4 121.2 . .
C6 C5 C4 119.7(4) . .
C6 C5 H5 120.2 . .
C4 C5 H5 120.2 . .
C5 C6 C1 118.8(4) . .
C5 C6 H6 120.6 . .
C1 C6 H6 120.6 . .
N1 C7 C1 114.1(3) . .
N1 C7 H7A 108.7 . .
C1 C7 H7A 108.7 . .
N1 C7 H7B 108.7 . .
C1 C7 H7B 108.7 . .
H7A C7 H7B 107.6 . .
C13 C8 C9 122.5(3) . .
C13 C8 N1 131.5(4) . .
C9 C8 N1 106.0(3) . .
C8 C9 N2 106.3(3) . .
C8 C9 C10 121.3(4) . .
N2 C9 C10 132.5(4) . .
C11 C10 C9 116.0(4) . .
C11 C10 H10 122.0 . .
C9 C10 H10 122.0 . .
C10 C11 C12 122.3(4) . .
C10 C11 H11 118.9 . .
C12 C11 H11 118.9 . .
C11 C12 C13 121.9(4) . .
C11 C12 H12 119.1 . .
C13 C12 H12 119.1 . .
C8 C13 C12 116.0(4) . .
C8 C13 H13 122.0 . .
C12 C13 H13 122.0 . .
N1 C14 N2 107.8(3) . .
N1 C14 Hg1 127.3(2) . .
N2 C14 Hg1 124.9(2) . .
N2 C15 C16 113.7(3) . .
N2 C15 H15A 108.8 . .
C16 C15 H15A 108.8 . .
N2 C15 H15B 108.8 . .
C16 C15 H15B 108.8 . .
H15A C15 H15B 107.7 . .
C21 C16 C17 119.0(4) . .
C21 C16 C15 120.3(3) . .
C17 C16 C15 120.7(3) . .
O1 C17 C18 125.1(4) . .
O1 C17 C16 114.4(3) . .
C18 C17 C16 120.5(4) . .
C19 C18 C17 119.5(4) . .
C19 C18 H18 120.3 . .
C17 C18 H18 120.3 . .
C18 C19 C20 120.9(4) . .
C18 C19 H19 119.5 . .
C20 C19 H19 119.5 . .
C19 C20 C21 119.1(4) . .
C19 C20 H20 120.5 . .
C21 C20 H20 120.5 . .
C20 C21 C16 121.0(4) . .
C20 C21 H21 119.5 . .
C16 C21 H21 119.5 . .
O1 C22 C23 113.8(3) . .
O1 C22 H22A 108.8 . .
C23 C22 H22A 108.8 . .
O1 C22 H22B 108.8 . .
C23 C22 H22B 108.8 . .
H22A C22 H22B 107.7 . .
C22 C23 C22 111.1(5) 7 .
C22 C23 H23A 109.4 7 .
C22 C23 H23A 109.4 . .
C22 C23 H23B 109.4 7 .
C22 C23 H23B 109.4 . .
H23A C23 H23B 108.0 . .

loop_
_geom_bond_atom_site_label_1
_geom_bond_atom_site_label_2
_geom_bond_distance
_geom_bond_site_symmetry_2
Hg1 C14 2.117(3) 7
Hg1 C14 2.117(3) .
Hg1 Cl1 2.7653(9) 7
Hg1 Cl1 2.7653(9) .
O1 C17 1.380(5) .
O1 C22 1.413(5) .
O2 H2 0.8503 .
N1 C14 1.334(4) .
N1 C8 1.400(4) .
N1 C7 1.454(5) .
N2 C14 1.350(4) .
N2 C9 1.393(5) .
N2 C15 1.474(5) .
N3 C1 1.329(5) .
N3 C3 1.342(5) .
C1 C6 1.372(5) .
C1 C7 1.499(5) .
C3 C4 1.361(5) .
C3 H3 0.9500 .
C4 C5 1.369(6) .
C4 H4 0.9500 .
C5 C6 1.369(6) .
C5 H5 0.9500 .
C6 H6 0.9500 .
C7 H7A 0.9900 .
C7 H7B 0.9900 .
C8 C13 1.375(5) .
C8 C9 1.392(5) .
C9 C10 1.399(5) .
C10 C11 1.380(6) .
C10 H10 0.9500 .
C11 C12 1.384(6) .
C11 H11 0.9500 .
C12 C13 1.393(6) .
C12 H12 0.9500 .
C13 H13 0.9500 .
C15 C16 1.510(5) .
C15 H15A 0.9900 .
C15 H15B 0.9900 .
C16 C21 1.385(5) .
C16 C17 1.388(5) .
C17 C18 1.382(6) .
C18 C19 1.380(6) .
C18 H18 0.9500 .
C19 C20 1.381(6) .
C19 H19 0.9500 .
C20 C21 1.382(6) .
C20 H20 0.9500 .
C21 H21 0.9500 .
C22 C23 1.509(6) .
C22 H22A 0.9900 .
C22 H22B 0.9900 .
C23 C22 1.509(6) 7
C23 H23A 0.9900 .
C23 H23B 0.9900 .

loop_
_geom_torsion_atom_site_label_1
_geom_torsion_atom_site_label_2
_geom_torsion_atom_site_label_3
_geom_torsion_atom_site_label_4
_geom_torsion
_geom_torsion_site_symmetry_1
_geom_torsion_site_symmetry_4
C3 N3 C1 C6 0.4(6) . .
C3 N3 C1 C7 -176.5(4) . .
C1 N3 C3 C4 -0.5(7) . .
N3 C3 C4 C5 1.2(7) . .
C3 C4 C5 C6 -1.8(7) . .
C4 C5 C6 C1 1.8(7) . .
N3 C1 C6 C5 -1.1(7) . .
C7 C1 C6 C5 175.8(4) . .
C14 N1 C7 C1 -96.4(4) . .
C8 N1 C7 C1 86.6(4) . .
N3 C1 C7 N1 -26.6(5) . .
C6 C1 C7 N1 156.3(3) . .
C14 N1 C8 C13 179.9(4) . .
C7 N1 C8 C13 -2.7(6) . .
C14 N1 C8 C9 -0.1(4) . .
C7 N1 C8 C9 177.3(3) . .
C13 C8 C9 N2 -179.6(3) . .
N1 C8 C9 N2 0.4(4) . .
C13 C8 C9 C10 2.0(6) . .
N1 C8 C9 C10 -178.0(4) . .
C14 N2 C9 C8 -0.6(4) . .
C15 N2 C9 C8 -177.2(3) . .
C14 N2 C9 C10 177.6(4) . .
C15 N2 C9 C10 1.0(6) . .
C8 C9 C10 C11 -2.1(6) . .
N2 C9 C10 C11 180.0(4) . .
C9 C10 C11 C12 0.8(6) . .
C10 C11 C12 C13 0.6(7) . .
C9 C8 C13 C12 -0.5(6) . .
N1 C8 C13 C12 179.5(4) . .
C11 C12 C13 C8 -0.8(6) . .
C8 N1 C14 N2 -0.2(4) . .
C7 N1 C14 N2 -177.6(3) . .
C8 N1 C14 Hg1 -178.4(3) . .
C7 N1 C14 Hg1 4.2(5) . .
C9 N2 C14 N1 0.5(4) . .
C15 N2 C14 N1 177.0(3) . .
C9 N2 C14 Hg1 178.8(2) . .
C15 N2 C14 Hg1 -4.7(5) . .
C14 Hg1 C14 N1 100.0(3) 7 .
Cl1 Hg1 C14 N1 -31.6(3) 7 .
Cl1 Hg1 C14 N1 -125.8(3) . .
C14 Hg1 C14 N2 -77.9(3) 7 .
Cl1 Hg1 C14 N2 150.4(3) 7 .
Cl1 Hg1 C14 N2 56.3(3) . .
C14 N2 C15 C16 121.3(4) . .
C9 N2 C15 C16 -62.7(4) . .
N2 C15 C16 C21 111.0(4) . .
N2 C15 C16 C17 -70.4(5) . .
C22 O1 C17 C18 7.9(6) . .
C22 O1 C17 C16 -170.7(4) . .
C21 C16 C17 O1 177.4(4) . .
C15 C16 C17 O1 -1.2(5) . .
C21 C16 C17 C18 -1.2(6) . .
C15 C16 C17 C18 -179.8(4) . .
O1 C17 C18 C19 -178.3(4) . .
C16 C17 C18 C19 0.2(6) . .
C17 C18 C19 C20 1.5(6) . .
C18 C19 C20 C21 -2.1(6) . .
C19 C20 C21 C16 1.0(6) . .
C17 C16 C21 C20 0.6(6) . .
C15 C16 C21 C20 179.2(4) . .
C17 O1 C22 C23 -93.0(5) . .
O1 C22 C23 C22 -59.0(3) . 7
